data_2213816
loop_
_publ_author_name
'Bin Mao'
'Jing Lv'
'Jun Wu'
'Qing-sen Yu'

_publ_section_title
;
 2-(4,6-Dimethoxypyrimidine-2-ylsulfanyl)-<i>N</i>-(3-nitrophenyl)benzamide
;
_journal_coeditor_code HG2230
_journal_issue 6
_journal_name_full 'Acta Crystallographica Section E'
_journal_page_first o2930
_journal_page_last o2930
_journal_paper_doi 10.1107/S1600536807022842
_journal_volume 63
_journal_year 2007
_chemical_formula_iupac 'C19 H16 N4 O5 S'
_chemical_formula_moiety 'C19 H16 N4 O5 S'
_chemical_formula_sum 'C19 H16 N4 O5 S'
_chemical_formula_weight 412.42
_chemical_name_systematic
;
2-(4,6-Dimethoxypyrimidine-2-ylsulfanyl)-N-(3-nitrophenyl)benzamide
;
_space_group_IT_number 9
_symmetry_cell_setting monoclinic
_symmetry_space_group_name_Hall 'C -2yc'
_symmetry_space_group_name_H-M 'C 1 c 1'
_cell_angle_alpha 90.00
_cell_angle_beta 91.0467(17)
_cell_angle_gamma 90.00
_cell_formula_units_Z 4
_cell_length_a 18.3554(9)
_cell_length_b 12.3477(6)
_cell_length_c 8.4209(5)
_cell_measurement_reflns_used 10239
_cell_measurement_temperature 298.0(10)
_cell_measurement_theta_max 27.4
_cell_measurement_theta_min 3.1
_cell_volume 1908.25(17)
_computing_cell_refinement PROCESS-AUTO
_computing_data_collection 'PROCESS-AUTO (Rigaku, 1998)'
_computing_data_reduction 'CrystalStructure (Rigaku/MSC, 2004)'
_computing_molecular_graphics 'ORTEP-3 for windows (Farrugia, 1997)'
_computing_publication_material CrystalStructure
_computing_structure_refinement 'CRYSTALS (Watkin <i>et al.</i>,  1996)'
_computing_structure_solution 'SIR97 (Altomare <i>et al.</i>,  1999)'
_diffrn_detector_area_resol_mean 10.00
_diffrn_measured_fraction_theta_full 0.982
_diffrn_measured_fraction_theta_max 0.982
_diffrn_measurement_device_type 'Rigaku R-AXIS RAPID'
_diffrn_measurement_method \w
_diffrn_radiation_type 'Mo K\a'
_diffrn_radiation_wavelength 0.71075
_diffrn_reflns_av_R_equivalents 0.022
_diffrn_reflns_limit_h_max 23
_diffrn_reflns_limit_h_min -21
_diffrn_reflns_limit_k_max 15
_diffrn_reflns_limit_k_min -15
_diffrn_reflns_limit_l_max 10
_diffrn_reflns_limit_l_min -10
_diffrn_reflns_number 8657
_diffrn_reflns_theta_full 27.47
_diffrn_reflns_theta_max 27.47
_exptl_absorpt_coefficient_mu 0.210
_exptl_absorpt_correction_T_max 0.923
_exptl_absorpt_correction_T_min 0.904
_exptl_absorpt_correction_type multi-scan
_exptl_absorpt_process_details '(ABSCOR; Higashi, 1995)'
_exptl_crystal_colour colorless
_exptl_crystal_density_diffrn 1.435
_exptl_crystal_density_method 'not measured'
_exptl_crystal_description chunk
_exptl_crystal_F_000 856.00
_exptl_crystal_size_max 0.46
_exptl_crystal_size_mid 0.42
_exptl_crystal_size_min 0.38
_refine_diff_density_max 0.24
_refine_diff_density_min -0.26
_refine_ls_abs_structure_details 'Flack (1983), 1523 Friedel pairs'
_refine_ls_abs_structure_Flack 0.10(5)
_refine_ls_extinction_coef 105(15)
_refine_ls_extinction_method 'Larson (1970)'
_refine_ls_goodness_of_fit_ref 1.020
_refine_ls_hydrogen_treatment constr
_refine_ls_number_parameters 264
_refine_ls_number_reflns 3670
_refine_ls_number_restraints 0
_refine_ls_R_factor_gt 0.0315
_refine_ls_shift/su_max 0.0000
_refine_ls_structure_factor_coef Fsqd
_refine_ls_weighting_details 'w = 1/[0.0009Fo^2^ + 1.0000\s(Fo^2^)]/(4Fo^2^)'
_refine_ls_weighting_scheme calc
_refine_ls_wR_factor_ref 0.0808
_reflns_number_gt 3417
_reflns_number_total 3670
_reflns_threshold_expression F^2^>2\s(F^2^)
_cod_data_source_file hg2230.cif
_cod_data_source_block I
_cod_original_sg_symbol_H-M 'C c'
_cod_database_code 2213816
_cod_database_fobs_code 2213816

loop_
_symmetry_equiv_pos_site_id
_symmetry_equiv_pos_as_xyz
1 +X,+Y,+Z
2 +X,-Y,1/2+Z
3 1/2+X,1/2+Y,+Z
4 1/2+X,1/2-Y,1/2+Z

loop_
_atom_site_type_symbol
_atom_site_label
_atom_site_fract_x
_atom_site_fract_y
_atom_site_fract_z
_atom_site_U_iso_or_equiv
_atom_site_adp_type
_atom_site_calc_flag
_atom_site_refinement_flags
_atom_site_occupancy
S S1 0.38203(3) 0.89646(3) 1.00620(6) 0.03648(10) Uani d . 1.00
O O1 0.20595(9) 0.69864(12) 0.8983(2) 0.0557(4) Uani d . 1.00
O O2 0.50881(17) 0.37440(19) 0.5022(4) 0.1185(10) Uani d . 1.00
O O3 0.52021(13) 0.54516(18) 0.4747(3) 0.1079(9) Uani d . 1.00
O O4 0.46729(6) 0.83461(12) 0.45837(14) 0.0450(3) Uani d . 1.00
O O5 0.64111(8) 0.86050(14) 0.86357(17) 0.0523(4) Uani d . 1.00
N N1 0.31393(9) 0.71447(12) 0.76172(19) 0.0401(4) Uani d . 1.00
N N2 0.48791(12) 0.46688(18) 0.5254(2) 0.0716(7) Uani d . 1.00
N N3 0.43379(8) 0.86439(12) 0.71021(16) 0.0323(3) Uani d . 1.00
N N4 0.51846(9) 0.88144(12) 0.92085(18) 0.0355(3) Uani d . 1.00
C C1 0.30560(10) 0.94420(14) 0.8979(2) 0.0354(4) Uani d . 1.00
C C2 0.29690(11) 1.05629(16) 0.8877(2) 0.0471(5) Uani d . 1.00
C C3 0.23477(13) 1.09949(17) 0.8202(3) 0.0588(6) Uani d . 1.00
C C4 0.18135(12) 1.0331(2) 0.7665(3) 0.0617(7) Uani d . 1.00
C C5 0.18849(12) 0.92221(19) 0.7784(2) 0.0528(5) Uani d . 1.00
C C6 0.25096(10) 0.87629(13) 0.8422(2) 0.0382(4) Uani d . 1.00
C C7 0.25500(10) 0.75374(14) 0.8420(2) 0.0393(4) Uani d . 1.00
C C8 0.33403(10) 0.60581(13) 0.7330(2) 0.0387(4) Uani d . 1.00
C C9 0.29172(12) 0.51721(16) 0.7826(2) 0.0528(6) Uani d . 1.00
C C10 0.31533(16) 0.41336(18) 0.7446(3) 0.0676(7) Uani d . 1.00
C C11 0.37916(14) 0.39460(17) 0.6621(3) 0.0619(7) Uani d . 1.00
C C12 0.41987(12) 0.48333(16) 0.6158(2) 0.0495(5) Uani d . 1.00
C C13 0.39828(12) 0.58838(14) 0.6484(2) 0.0454(5) Uani d . 1.00
C C14 0.45121(9) 0.88014(12) 0.8598(2) 0.0299(3) Uani d . 1.00
C C15 0.48988(10) 0.85016(13) 0.60663(19) 0.0330(4) Uani d . 1.00
C C16 0.56137(10) 0.84840(14) 0.6536(2) 0.0382(4) Uani d . 1.00
C C17 0.57184(10) 0.86377(13) 0.8152(2) 0.0357(4) Uani d . 1.00
C C18 0.52246(12) 0.8213(2) 0.3362(2) 0.0561(6) Uani d . 1.00
C C19 0.65252(12) 0.8676(2) 1.0318(2) 0.0663(7) Uani d . 1.00
H H2 0.3333 1.1019 0.9269 0.057 Uiso c R 1.00
H H3 0.2295 1.1742 0.8114 0.071 Uiso c R 1.00
H H4 0.1392 1.0625 0.7210 0.074 Uiso c R 1.00
H H5 0.1507 0.8778 0.7429 0.063 Uiso c R 1.00
H H9 0.2492 0.5278 0.8390 0.063 Uiso c R 1.00
H H10 0.2875 0.3544 0.7756 0.081 Uiso c R 1.00
H H11 0.3941 0.3245 0.6386 0.074 Uiso c R 1.00
H H13 0.4260 0.6468 0.6147 0.055 Uiso c R 1.00
H H16 0.5994 0.8379 0.5838 0.046 Uiso c R 1.00
H H111 0.3426 0.7627 0.7237 0.048 Uiso c R 1.00
H H181 0.5529 0.8845 0.3338 0.067 Uiso c R 1.00
H H182 0.5518 0.7589 0.3603 0.067 Uiso c R 1.00
H H183 0.4988 0.8119 0.2345 0.067 Uiso c R 1.00
H H191 0.6268 0.8100 1.0829 0.080 Uiso c R 1.00
H H192 0.6348 0.9360 1.0691 0.080 Uiso c R 1.00
H H193 0.7036 0.8616 1.0564 0.080 Uiso c R 1.00

loop_
_atom_site_aniso_label
_atom_site_aniso_U_11
_atom_site_aniso_U_22
_atom_site_aniso_U_33
_atom_site_aniso_U_12
_atom_site_aniso_U_13
_atom_site_aniso_U_23
S1 0.0305(2) 0.0476(2) 0.03144(19) 0.0019(2) 0.00422(12) -0.00328(18)
O1 0.0418(8) 0.0508(7) 0.0751(10) -0.0089(7) 0.0182(7) 0.0001(6)
O2 0.112(2) 0.0647(11) 0.181(2) 0.0312(13) 0.0587(19) -0.0176(14)
O3 0.0800(16) 0.0715(12) 0.174(2) 0.0058(12) 0.0649(16) -0.0083(13)
O4 0.0333(7) 0.0721(8) 0.0296(5) 0.0036(6) 0.0002(5) -0.0037(5)
O5 0.0267(6) 0.0909(10) 0.0390(7) 0.0035(6) -0.0050(5) -0.0005(6)
N1 0.0320(8) 0.0336(7) 0.0547(9) -0.0044(6) 0.0059(6) -0.0015(5)
N2 0.0611(14) 0.0560(12) 0.0982(16) 0.0114(10) 0.0141(11) -0.0125(10)
N3 0.0250(7) 0.0396(6) 0.0324(7) -0.0014(5) 0.0012(5) 0.0010(5)
N4 0.0283(7) 0.0449(7) 0.0333(7) 0.0014(6) -0.0004(5) -0.0003(5)
C1 0.0255(8) 0.0412(8) 0.0397(9) 0.0036(7) 0.0071(6) -0.0028(6)
C2 0.0387(11) 0.0394(9) 0.0633(12) -0.0017(8) 0.0074(8) -0.0041(8)
C3 0.0489(13) 0.0406(10) 0.0871(17) 0.0083(9) 0.0076(11) 0.0062(10)
C4 0.0385(12) 0.0606(12) 0.0859(16) 0.0141(10) -0.0037(11) 0.0098(11)
C5 0.0284(10) 0.0566(10) 0.0732(13) 0.0002(9) -0.0038(8) 0.0000(9)
C6 0.0287(9) 0.0410(8) 0.0449(9) 0.0014(7) 0.0041(7) -0.0006(7)
C7 0.0306(9) 0.0431(8) 0.0440(9) -0.0051(7) -0.0004(6) -0.0024(7)
C8 0.0365(10) 0.0346(8) 0.0446(9) -0.0032(7) -0.0074(7) -0.0017(6)
C9 0.0487(13) 0.0421(10) 0.0677(13) -0.0087(9) 0.0082(9) 0.0006(8)
C10 0.0665(17) 0.0381(10) 0.099(2) -0.0090(11) 0.0114(13) 0.0031(10)
C11 0.0656(16) 0.0355(9) 0.0845(17) 0.0023(10) -0.0022(12) -0.0056(9)
C12 0.0466(12) 0.0445(10) 0.0572(11) 0.0050(9) -0.0029(9) -0.0079(8)
C13 0.0419(11) 0.0378(8) 0.0565(11) -0.0013(8) -0.0001(8) -0.0040(7)
C14 0.0252(8) 0.0314(7) 0.0332(7) -0.0005(6) 0.0022(5) 0.0015(5)
C15 0.0302(8) 0.0388(8) 0.0299(8) 0.0009(7) 0.0008(6) 0.0032(6)
C16 0.0286(8) 0.0517(9) 0.0344(8) 0.0019(7) 0.0048(6) 0.0030(7)
C17 0.0244(8) 0.0441(8) 0.0386(8) 0.0006(7) -0.0011(6) 0.0035(7)
C18 0.0487(12) 0.0900(15) 0.0297(9) 0.0020(11) 0.0061(8) -0.0040(9)
C19 0.0338(12) 0.121(2) 0.0436(11) 0.0063(12) -0.0112(8) -0.0028(12)

loop_
_atom_type_symbol
_atom_type_description
_atom_type_scat_dispersion_real
_atom_type_scat_dispersion_imag
_atom_type_scat_source
C C 0.003 0.002
;
International Tables for Crystallography
(1992, Vol. C, Tables 4.2.6.8 and 6.1.1.4)
;
H H 0.000 0.000
;
International Tables for Crystallography
(1992, Vol. C, Table 6.1.1.4)
;
O O 0.011 0.006
;
International Tables for Crystallography
(1992, Vol. C, Tables 4.2.6.8 and 6.1.1.4)
;
N N 0.006 0.003
;
International Tables for Crystallography
(1992, Vol. C, Tables 4.2.6.8 and 6.1.1.4)
;
S S 0.125 0.123
;
International Tables for Crystallography
(1992, Vol. C, Tables 4.2.6.8 and 6.1.1.4)
;

loop_
_geom_angle_atom_site_label_1
_geom_angle_atom_site_label_2
_geom_angle_atom_site_label_3
_geom_angle
C1 S1 C14 104.39(8)
C15 O4 C18 118.05(14)
C17 O5 C19 115.06(15)
C7 N1 C8 129.00(15)
O2 N2 O3 122.0(2)
O2 N2 C12 118.6(2)
O3 N2 C12 119.4(2)
C14 N3 C15 117.24(14)
C14 N4 C17 114.99(15)
S1 C1 C2 116.94(14)
S1 C1 C6 122.61(14)
C2 C1 C6 119.94(16)
C1 C2 C3 120.26(18)
C2 C3 C4 119.7(2)
C3 C4 C5 120.8(2)
C4 C5 C6 120.9(2)
C1 C6 C5 118.40(17)
C1 C6 C7 124.81(16)
C5 C6 C7 116.78(16)
O1 C7 N1 125.63(17)
O1 C7 C6 121.04(16)
N1 C7 C6 113.08(15)
N1 C8 C9 122.62(17)
N1 C8 C13 117.14(15)
C9 C8 C13 120.22(17)
C8 C9 C10 118.1(2)
C9 C10 C11 122.4(2)
C10 C11 C12 118.1(2)
N2 C12 C11 119.84(19)
N2 C12 C13 118.36(18)
C11 C12 C13 121.8(2)
C8 C13 C12 119.32(18)
S1 C14 N3 120.91(12)
S1 C14 N4 113.35(12)
N3 C14 N4 125.68(15)
O4 C15 N3 113.12(15)
O4 C15 C16 123.71(16)
N3 C15 C16 123.14(15)
C15 C16 C17 113.49(16)
O5 C17 N4 120.25(16)
O5 C17 C16 114.34(16)
N4 C17 C16 125.41(16)
C7 N1 H111 115.5
C8 N1 H111 115.5
C1 C2 H2 119.9
C3 C2 H2 119.9
C2 C3 H3 120.1
C4 C3 H3 120.1
C3 C4 H4 119.6
C5 C4 H4 119.6
C4 C5 H5 119.5
C6 C5 H5 119.5
C8 C9 H9 120.9
C10 C9 H9 120.9
C9 C10 H10 118.8
C11 C10 H10 118.8
C10 C11 H11 120.9
C12 C11 H11 120.9
C8 C13 H13 120.3
C12 C13 H13 120.3
C15 C16 H16 123.3
C17 C16 H16 123.3
O4 C18 H181 109.5
O4 C18 H182 109.5
O4 C18 H183 109.5
H181 C18 H182 109.5
H181 C18 H183 109.5
H182 C18 H183 109.5
O5 C19 H191 109.5
O5 C19 H192 109.5
O5 C19 H193 109.5
H191 C19 H192 109.5
H191 C19 H193 109.5
H192 C19 H193 109.5

loop_
_geom_bond_atom_site_label_1
_geom_bond_atom_site_label_2
_geom_bond_distance
S1 C1 1.7608(18)
S1 C14 1.7973(17)
O1 C7 1.231(2)
O2 N2 1.221(3)
O3 N2 1.216(3)
O4 C15 1.322(2)
O4 C18 1.466(2)
O5 C17 1.329(2)
O5 C19 1.431(2)
N1 C7 1.374(2)
N1 C8 1.414(2)
N2 C12 1.488(3)
N3 C14 1.308(2)
N3 C15 1.373(2)
N4 C14 1.329(2)
N4 C17 1.353(2)
C1 C2 1.396(2)
C1 C6 1.383(2)
C2 C3 1.373(3)
C3 C4 1.350(3)
C4 C5 1.379(3)
C5 C6 1.379(2)
C6 C7 1.515(2)
C8 C9 1.409(2)
C8 C13 1.405(2)
C9 C10 1.393(3)
C10 C11 1.393(4)
C11 C12 1.386(3)
C12 C13 1.385(2)
C15 C16 1.364(2)
C16 C17 1.384(2)
N1 H111 0.860
C2 H2 0.930
C3 H3 0.930
C4 H4 0.930
C5 H5 0.930
C9 H9 0.930
C10 H10 0.930
C11 H11 0.930
C13 H13 0.930
C16 H16 0.930
C18 H181 0.960
C18 H182 0.960
C18 H183 0.960
C19 H191 0.960
C19 H192 0.960
C19 H193 0.960

loop_
_geom_hbond_atom_site_label_D
_geom_hbond_atom_site_label_H
_geom_hbond_atom_site_label_A
_geom_hbond_distance_DH
_geom_hbond_distance_HA
_geom_hbond_distance_DA
_geom_hbond_angle_DHA
_geom_hbond_publ_flag
N(1) H(111) N(3) 0.860 2.098 2.914(2) 158.2 yes

loop_
_geom_torsion_atom_site_label_1
_geom_torsion_atom_site_label_2
_geom_torsion_atom_site_label_3
_geom_torsion_atom_site_label_4
_geom_torsion
C1 S1 C14 N3 -24.72(16)
C1 S1 C14 N4 157.85(12)
C14 S1 C1 C2 -92.52(15)
C14 S1 C1 C6 95.79(16)
C18 O4 C15 N3 178.38(17)
C18 O4 C15 C16 -3.9(2)
C19 O5 C17 N4 5.0(2)
C19 O5 C17 C16 -175.2(2)
C7 N1 C8 C9 2.2(3)
C7 N1 C8 C13 -179.17(18)
C8 N1 C7 O1 -3.7(3)
C8 N1 C7 C6 -177.95(16)
O2 N2 C12 C11 -4.4(3)
O2 N2 C12 C13 176.9(2)
O3 N2 C12 C11 174.3(2)
O3 N2 C12 C13 -4.4(3)
C14 N3 C15 O4 179.89(15)
C14 N3 C15 C16 2.1(2)
C15 N3 C14 S1 -178.51(12)
C15 N3 C14 N4 -1.4(2)
C14 N4 C17 O5 -178.28(16)
C14 N4 C17 C16 2.0(2)
C17 N4 C14 S1 176.74(12)
C17 N4 C14 N3 -0.5(2)
S1 C1 C2 C3 -172.99(18)
S1 C1 C6 C5 170.98(16)
S1 C1 C6 C7 -10.6(2)
C2 C1 C6 C5 -0.5(2)
C2 C1 C6 C7 178.00(17)
C6 C1 C2 C3 -1.1(3)
C1 C2 C3 C4 1.4(3)
C2 C3 C4 C5 -0.2(3)
C3 C4 C5 C6 -1.4(3)
C4 C5 C6 C1 1.7(3)
C4 C5 C6 C7 -176.9(2)
C1 C6 C7 O1 128.8(2)
C1 C6 C7 N1 -56.6(2)
C5 C6 C7 O1 -52.7(2)
C5 C6 C7 N1 121.85(19)
N1 C8 C9 C10 178.3(2)
N1 C8 C13 C12 -179.31(18)
C9 C8 C13 C12 -0.6(3)
C13 C8 C9 C10 -0.3(3)
C8 C9 C10 C11 0.9(3)
C9 C10 C11 C12 -0.4(4)
C10 C11 C12 N2 -179.2(2)
C10 C11 C12 C13 -0.5(3)
N2 C12 C13 C8 179.73(19)
C11 C12 C13 C8 1.1(3)
O4 C15 C16 C17 -178.33(16)
N3 C15 C16 C17 -0.8(2)
C15 C16 C17 O5 178.93(16)
C15 C16 C17 N4 -1.4(2)

loop_
_cod_related_entry_id
_cod_related_entry_database
_cod_related_entry_code
1 ChemSpider 21124427
